data_4320307
loop_
_publ_author_name
'Henrietta A. Headlam'
'Colin L. Weeks'
'Peter Turner'
'Trevor W. Hambley'
'Peter A. Lay'

_publ_contact_author_address
;
School of Chemistry
University of Sydney
NSW 2006
Australia
;
_publ_contact_author_email p.lay@chem.usyd.edu.au
_publ_contact_author_fax '+61 2 9351 3329'
_publ_contact_author_name 'Peter A. Lay'
_publ_contact_author_phone '+61 2 9351 4269'
_publ_section_title
;
 Dinuclear Chromium(V) Amino Acid Complexes from the Reduction of
 Chromium(VI) in the Presence of Amino Acid Ligands: XAFS Characterization
 of a Chromium(V) Amino Acid Complex
;
_journal_name_full 'Inorganic Chemistry'
_journal_page_first 5097
_journal_page_last 5105
_journal_paper_doi 10.1021/ic010377l
_journal_volume 40
_journal_year 2001
_chemical_formula_sum 'C12 H24 Cr N3 O6'
_chemical_formula_weight 358.34
_chemical_name_systematic
;
  ?
;
_space_group_IT_number 161
_symmetry_cell_setting trigonal
_symmetry_Int_Tables_number 161
_symmetry_space_group_name_Hall 'R 3 -2"c'
_symmetry_space_group_name_H-M 'R 3 c :H'
_atom_sites_solution_hydrogens geom
_atom_sites_solution_primary direct
_atom_sites_solution_secondary difmap
_audit_creation_method SHELXL-97
_cell_angle_alpha 90.00
_cell_angle_beta 90.00
_cell_angle_gamma 120.00
_cell_formula_units_Z 6
_cell_length_a 17.301(8)
_cell_length_b 17.301(8)
_cell_length_c 9.686(7)
_cell_measurement_reflns_used 25
_cell_measurement_temperature 294(2)
_cell_measurement_theta_max 24.7
_cell_measurement_theta_min 9.1
_cell_volume 2511(2)
_computing_cell_refinement 'MSC/AFC Diffractometer Control'
_computing_data_collection 'MSC/AFC Diffractometer Control'
_computing_data_reduction 'teXsan (MSC, 1995)'
_computing_molecular_graphics 'teXsan (MSC, 1995)'
_computing_structure_refinement 'SHELXL-97 (Sheldrick, 1997)'
_computing_structure_solution 'SHELXS-86 (Sheldrick, 1985)'
_diffrn_ambient_temperature 294(2)
_diffrn_measured_fraction_theta_full 1.000
_diffrn_measured_fraction_theta_max 1.000
_diffrn_measurement_device_type 'Rigaku AFC7R'
_diffrn_measurement_method \w:2\q
_diffrn_radiation_detector 'scintillation counter'
_diffrn_radiation_monochromator graphite
_diffrn_radiation_source 'rotating anode'
_diffrn_radiation_type CuK\a
_diffrn_radiation_wavelength 1.54178
_diffrn_reflns_av_R_equivalents 0.1445
_diffrn_reflns_av_sigmaI/netI 0.1733
_diffrn_reflns_limit_h_max 16
_diffrn_reflns_limit_h_min -16
_diffrn_reflns_limit_k_max 19
_diffrn_reflns_limit_k_min 0
_diffrn_reflns_limit_l_max 10
_diffrn_reflns_limit_l_min 0
_diffrn_reflns_number 937
_diffrn_reflns_theta_full 59.91
_diffrn_reflns_theta_max 59.91
_diffrn_reflns_theta_min 5.11
_diffrn_standards_decay_% -4.95
_diffrn_standards_interval_count 150
_diffrn_standards_number 3
_exptl_absorpt_coefficient_mu 5.911
_exptl_absorpt_correction_T_max 0.886
_exptl_absorpt_correction_T_min 0.742
_exptl_absorpt_correction_type analytical
_exptl_absorpt_process_details
;
analytical (de Meulenaer & Tompa, 1965)
;
_exptl_crystal_colour pink
_exptl_crystal_density_diffrn 1.422
_exptl_crystal_density_method 'not measured'
_exptl_crystal_description acicular
_exptl_crystal_F_000 1134
_exptl_crystal_size_max 0.20
_exptl_crystal_size_mid 0.02
_exptl_crystal_size_min 0.02
_refine_diff_density_max 0.338
_refine_diff_density_min -0.369
_refine_diff_density_rms 0.069
_refine_ls_abs_structure_details 'Flack H D (1983), Acta Cryst. A39, 876-881'
_refine_ls_abs_structure_Flack 0.06(4)
_refine_ls_extinction_method none
_refine_ls_goodness_of_fit_ref 0.927
_refine_ls_hydrogen_treatment mixed
_refine_ls_matrix_type full
_refine_ls_number_parameters 69
_refine_ls_number_reflns 447
_refine_ls_number_restraints 1
_refine_ls_restrained_S_all 0.926
_refine_ls_R_factor_all 0.1537
_refine_ls_R_factor_gt 0.0365
_refine_ls_shift/su_max 0.003
_refine_ls_shift/su_mean 0.000
_refine_ls_structure_factor_coef Fsqd
_refine_ls_weighting_details 'calc w=1/[\s^2^(Fo^2^)+(0.0202P)^2^+0.0000P] where P=(Fo^2^+2Fc^2^)/3'
_refine_ls_weighting_scheme calc
_refine_ls_wR_factor_gt 0.0722
_refine_ls_wR_factor_ref 0.0931
_reflns_number_gt 221
_reflns_number_total 447
_reflns_threshold_expression >2sigma(I)
_cod_data_source_file ic010377l.cif
_cod_data_source_block pal35
_cod_original_sg_symbol_H-M 'R 3 c '
_cod_database_code 4320307

loop_
_symmetry_equiv_pos_as_xyz
'x, y, z'
'-y, x-y, z'
'-x+y, -x, z'
'-y, -x, z+1/2'
'x, x-y, z+1/2'
'-x+y, y, z+1/2'
'x+2/3, y+1/3, z+1/3'
'-y+2/3, x-y+1/3, z+1/3'
'-x+y+2/3, -x+1/3, z+1/3'
'-y+2/3, -x+1/3, z+5/6'
'x+2/3, x-y+1/3, z+5/6'
'-x+y+2/3, y+1/3, z+5/6'
'x+1/3, y+2/3, z+2/3'
'-y+1/3, x-y+2/3, z+2/3'
'-x+y+1/3, -x+2/3, z+2/3'
'-y+1/3, -x+2/3, z+7/6'
'x+1/3, x-y+2/3, z+7/6'
'-x+y+1/3, y+2/3, z+7/6'

loop_
_atom_site_label
_atom_site_type_symbol
_atom_site_fract_x
_atom_site_fract_y
_atom_site_fract_z
_atom_site_U_iso_or_equiv
_atom_site_adp_type
_atom_site_occupancy
_atom_site_symmetry_multiplicity
_atom_site_calc_flag
_atom_site_refinement_flags
_atom_site_disorder_assembly
_atom_site_disorder_group
Cr1 Cr 0.0000 0.0000 0.4290(5) 0.0393(4) Uani 1 3 d S . .
O1 O 0.0505(6) 0.1062(5) 0.5435(5) 0.038(2) Uani 1 1 d . . .
O2 O 0.0175(5) 0.2077(5) 0.6259(9) 0.057(2) Uani 1 1 d . . .
N1 N -0.0442(7) 0.0722(6) 0.3170(8) 0.041(3) Uani 1 1 d . . .
H1A H -0.0097 0.0953 0.2416 0.049 Uiso 1 1 calc R . .
H1B H -0.1005 0.0355 0.2886 0.049 Uiso 1 1 calc R . .
C1 C 0.0118(8) 0.1555(7) 0.5332(11) 0.041(3) Uani 1 1 d . . .
C2 C -0.0413(8) 0.1448(7) 0.4000(11) 0.041(3) Uani 1 1 d . . .
C3 C 0.0045(10) 0.2337(8) 0.3232(14) 0.090(5) Uani 1 1 d . . .
H3A H 0.0506 0.2363 0.2650 0.134 Uiso 1 1 calc R . .
H3B H 0.0302 0.2818 0.3887 0.134 Uiso 1 1 calc R . .
H3C H -0.0386 0.2390 0.2676 0.134 Uiso 1 1 calc R . .
C4 C -0.1381(10) 0.1155(11) 0.4401(12) 0.081(6) Uani 1 1 d . . .
H4A H -0.1652 0.1323 0.3684 0.121 Uiso 1 1 calc R . .
H4B H -0.1385 0.1440 0.5249 0.121 Uiso 1 1 calc R . .
H4C H -0.1711 0.0519 0.4520 0.121 Uiso 1 1 calc R . .

loop_
_atom_site_aniso_label
_atom_site_aniso_U_11
_atom_site_aniso_U_22
_atom_site_aniso_U_33
_atom_site_aniso_U_23
_atom_site_aniso_U_13
_atom_site_aniso_U_12
Cr1 0.045 0.045 0.0282(12) 0.000 0.000 0.022
O1 0.048(7) 0.035(4) 0.031(5) -0.006(3) -0.010(6) 0.020(6)
O2 0.073(6) 0.051(5) 0.045(4) -0.006(4) -0.003(4) 0.029(5)
N1 0.042(7) 0.038(6) 0.038(7) -0.001(5) -0.003(5) 0.017(6)
C1 0.049(7) 0.032(6) 0.031(6) -0.001(5) 0.007(5) 0.013(5)
C2 0.045(7) 0.043(6) 0.038(7) -0.010(5) -0.005(5) 0.024(6)
C3 0.153(14) 0.028(7) 0.073(11) 0.017(7) -0.003(10) 0.035(8)
C4 0.061(9) 0.14(2) 0.066(9) -0.004(12) 0.011(10) 0.073(11)

loop_
_atom_type_symbol
_atom_type_description
_atom_type_scat_dispersion_real
_atom_type_scat_dispersion_imag
_atom_type_scat_source
C C 0.0181 0.0091 'International Tables Vol C Tables 4.2.6.8 and 6.1.1.4'
H H 0.0000 0.0000 'International Tables Vol C Tables 4.2.6.8 and 6.1.1.4'
Cr Cr -0.1635 2.4439 'International Tables Vol C Tables 4.2.6.8 and 6.1.1.4'
N N 0.0311 0.0180 'International Tables Vol C Tables 4.2.6.8 and 6.1.1.4'
O O 0.0492 0.0322 'International Tables Vol C Tables 4.2.6.8 and 6.1.1.4'

loop_
_geom_angle_atom_site_label_1
_geom_angle_atom_site_label_2
_geom_angle_atom_site_label_3
_geom_angle
_geom_angle_site_symmetry_1
_geom_angle_site_symmetry_3
_geom_angle_publ_flag
O1 Cr1 O1 90.6(4) . 3 ?
O1 Cr1 O1 90.6(4) . 2 ?
O1 Cr1 O1 90.6(4) 3 2 ?
O1 Cr1 N1 171.4(4) . 2 ?
O1 Cr1 N1 93.2(4) 3 2 ?
O1 Cr1 N1 81.7(3) 2 2 ?
O1 Cr1 N1 93.2(4) . 3 ?
O1 Cr1 N1 81.7(3) 3 3 ?
O1 Cr1 N1 171.4(4) 2 3 ?
N1 Cr1 N1 95.0(4) 2 3 ?
O1 Cr1 N1 81.7(3) . . ?
O1 Cr1 N1 171.4(4) 3 . ?
O1 Cr1 N1 93.2(4) 2 . ?
N1 Cr1 N1 95.0(4) 2 . ?
N1 Cr1 N1 95.0(4) 3 . ?
C1 O1 Cr1 115.7(8) . . ?
C2 N1 Cr1 111.3(7) . . ?
C2 N1 H1A 109.4 . . ?
Cr1 N1 H1A 109.4 . . ?
C2 N1 H1B 109.4 . . ?
Cr1 N1 H1B 109.4 . . ?
H1A N1 H1B 108.0 . . ?
O2 C1 O1 122.1(11) . . ?
O2 C1 C2 121.3(10) . . ?
O1 C1 C2 116.6(9) . . ?
N1 C2 C3 111.9(10) . . ?
N1 C2 C4 106.9(10) . . ?
C3 C2 C4 112.7(11) . . ?
N1 C2 C1 108.9(9) . . ?
C3 C2 C1 108.0(11) . . ?
C4 C2 C1 108.3(10) . . ?
C2 C3 H3A 109.5 . . ?
C2 C3 H3B 109.5 . . ?
H3A C3 H3B 109.5 . . ?
C2 C3 H3C 109.5 . . ?
H3A C3 H3C 109.5 . . ?
H3B C3 H3C 109.5 . . ?
C2 C4 H4A 109.5 . . ?
C2 C4 H4B 109.5 . . ?
H4A C4 H4B 109.5 . . ?
C2 C4 H4C 109.5 . . ?
H4A C4 H4C 109.5 . . ?
H4B C4 H4C 109.5 . . ?

loop_
_geom_bond_atom_site_label_1
_geom_bond_atom_site_label_2
_geom_bond_distance
_geom_bond_site_symmetry_2
_geom_bond_publ_flag
Cr1 O1 1.939(7) . ?
Cr1 O1 1.939(7) 3 ?
Cr1 O1 1.939(7) 2 ?
Cr1 N1 2.067(9) 2 ?
Cr1 N1 2.067(9) 3 ?
Cr1 N1 2.067(9) . ?
O1 C1 1.327(12) . ?
O2 C1 1.241(11) . ?
N1 C2 1.471(12) . ?
N1 H1A 0.9000 . ?
N1 H1B 0.9000 . ?
C1 C2 1.540(14) . ?
C2 C3 1.527(14) . ?
C2 C4 1.538(17) . ?
C3 H3A 0.9600 . ?
C3 H3B 0.9600 . ?
C3 H3C 0.9600 . ?
C4 H4A 0.9600 . ?
C4 H4B 0.9600 . ?
C4 H4C 0.9600 . ?

loop_
_geom_hbond_atom_site_label_D
_geom_hbond_atom_site_label_H
_geom_hbond_atom_site_label_A
_geom_hbond_distance_DH
_geom_hbond_distance_HA
_geom_hbond_distance_DA
_geom_hbond_angle_DHA
_geom_hbond_site_symmetry_A
N1 H1A O1 0.90 2.19 3.055(10) 161.6 6_554
N1 H1B O2 0.90 2.25 3.074(12) 152.0 4_554

loop_
_geom_torsion_atom_site_label_1
_geom_torsion_atom_site_label_2
_geom_torsion_atom_site_label_3
_geom_torsion_atom_site_label_4
_geom_torsion
_geom_torsion_site_symmetry_1
_geom_torsion_site_symmetry_2
_geom_torsion_site_symmetry_3
_geom_torsion_site_symmetry_4
_geom_torsion_publ_flag
O1 Cr1 O1 C1 -161.1(8) 3 . . . ?
O1 Cr1 O1 C1 -70.6(9) 2 . . . ?
N1 Cr1 O1 C1 -45(4) 2 . . . ?
N1 Cr1 O1 C1 117.1(7) 3 . . . ?
N1 Cr1 O1 C1 22.6(8) . . . . ?
O1 Cr1 N1 C2 -18.3(8) . . . . ?
O1 Cr1 N1 C2 -44(4) 3 . . . ?
O1 Cr1 N1 C2 71.8(8) 2 . . . ?
N1 Cr1 N1 C2 153.8(9) 2 . . . ?
N1 Cr1 N1 C2 -110.8(10) 3 . . . ?
Cr1 O1 C1 O2 157.7(9) . . . . ?
Cr1 O1 C1 C2 -22.2(13) . . . . ?
Cr1 N1 C2 C3 131.0(9) . . . . ?
Cr1 N1 C2 C4 -105.2(8) . . . . ?
Cr1 N1 C2 C1 11.6(12) . . . . ?
O2 C1 C2 N1 -174.1(10) . . . . ?
O1 C1 C2 N1 5.8(15) . . . . ?
O2 C1 C2 C3 64.2(16) . . . . ?
O1 C1 C2 C3 -116.0(10) . . . . ?
O2 C1 C2 C4 -58.1(14) . . . . ?
O1 C1 C2 C4 121.7(12) . . . . ?
